data_4507067
loop_
_publ_author_name
'Qin, Ling'
'Li, Yizhi'
'Guo, Zijian'
'Zheng, Hegen'

_publ_section_title
;
 Structural Diversity and Properties of Six 2D or 3D Metal--Organic
 Frameworks Based on Thiophene-Containing Ligand
;
_journal_issue 11
_journal_name_full 'Crystal Growth &amp; Design'
_journal_page_first 5783
_journal_paper_doi 10.1021/cg3013014
_journal_volume 12
_journal_year 2012
_chemical_formula_moiety 'C46 H31 Cd2 N4 O16 S2'
_chemical_formula_sum 'C46 H31 Cd2 N4 O16 S2'
_chemical_formula_weight 1184.67
_chemical_name_systematic
; 
 ? 
;
_space_group_IT_number 2
_symmetry_cell_setting triclinic
_symmetry_space_group_name_Hall '-P 1'
_symmetry_space_group_name_H-M 'P -1'
_atom_sites_solution_hydrogens geom
_atom_sites_solution_primary direct
_atom_sites_solution_secondary difmap
_audit_creation_method SHELXL-97
_cell_angle_alpha 91.6120(10)
_cell_angle_beta 111.9100(10)
_cell_angle_gamma 107.3390(10)
_cell_formula_units_Z 1
_cell_length_a 10.3359(9)
_cell_length_b 10.9742(10)
_cell_length_c 13.6908(12)
_cell_measurement_reflns_used 4966
_cell_measurement_temperature 293(2)
_cell_measurement_theta_max 28.278
_cell_measurement_theta_min 2.583
_cell_volume 1358.2(2)
_computing_structure_refinement 'SHELXL-97 (Sheldrick, 1997)'
_computing_structure_solution 'SHELXS-97 (Sheldrick, 1990)'
_diffrn_ambient_temperature 293(2)
_diffrn_measured_fraction_theta_full 0.988
_diffrn_measured_fraction_theta_max 0.988
_diffrn_radiation_monochromator graphite
_diffrn_radiation_source 'fine-focus sealed tube'
_diffrn_radiation_type MoK\a
_diffrn_radiation_wavelength 0.71073
_diffrn_reflns_av_R_equivalents 0.1244
_diffrn_reflns_av_sigmaI/netI 0.0970
_diffrn_reflns_limit_h_max 12
_diffrn_reflns_limit_h_min -12
_diffrn_reflns_limit_k_max 13
_diffrn_reflns_limit_k_min -13
_diffrn_reflns_limit_l_max 16
_diffrn_reflns_limit_l_min -16
_diffrn_reflns_number 7562
_diffrn_reflns_theta_full 25.00
_diffrn_reflns_theta_max 25.00
_diffrn_reflns_theta_min 1.62
_exptl_absorpt_coefficient_mu 0.926
_exptl_absorpt_correction_T_max 0.8223
_exptl_absorpt_correction_T_min 0.7816
_exptl_absorpt_correction_type multi-scan
_exptl_crystal_density_diffrn 1.448
_exptl_crystal_density_method 'not measured'
_exptl_crystal_F_000 591
_exptl_crystal_size_max 0.28
_exptl_crystal_size_mid 0.24
_exptl_crystal_size_min 0.22
_platon_squeeze_details
;
;
_refine_diff_density_max 2.052
_refine_diff_density_min -2.080
_refine_diff_density_rms 0.157
_refine_ls_extinction_method none
_refine_ls_goodness_of_fit_ref 1.092
_refine_ls_hydrogen_treatment constr
_refine_ls_matrix_type full
_refine_ls_number_parameters 316
_refine_ls_number_reflns 4712
_refine_ls_number_restraints 0
_refine_ls_restrained_S_all 1.092
_refine_ls_R_factor_all 0.0544
_refine_ls_R_factor_gt 0.0514
_refine_ls_shift/su_max 0.000
_refine_ls_shift/su_mean 0.000
_refine_ls_structure_factor_coef Fsqd
_refine_ls_weighting_details 'calc w=1/[\s^2^(Fo^2^)+(0.0644P)^2^+0.0000P] where P=(Fo^2^+2Fc^2^)/3'
_refine_ls_weighting_scheme calc
_refine_ls_wR_factor_gt 0.1246
_refine_ls_wR_factor_ref 0.1287
_reflns_number_gt 4209
_reflns_number_total 4712
_reflns_threshold_expression >2sigma(I)
_cod_data_source_file cg3013014_si_002.cif
_cod_data_source_block 2
_cod_depositor_comments
;
The following automatic conversions were performed:

'_symmetry_cell_setting' value 'Triclinic' changed to 'triclinic'
according to /home/saulius/struct/CIF-dictionaries/cif_core.dic
dictionary named 'cif_core.dic' version 2.4.2 from 2011-04-26.

Automatic conversion script
Id: cif_fix_values 1891 2012-01-12 08:04:46Z andrius 

The following automatic conversions were performed:

'_refine_ls_hydrogen_treatment' value 'constra' was replaced with the
value 'constr' as specified in the replacement file
'src/cod-tools/trunk/data/replacement-values/replacement_values.lst'.

Automatic conversion script
Id: cif_fix_values 5376 2017-05-30 11:51:03Z andrius 
;
_cod_original_sg_symbol_Hall ' -P1'
_cod_original_sg_symbol_H-M P-1
_cod_database_code 4507067

loop_
_symmetry_equiv_pos_as_xyz
'x, y, z'
'-x, -y, -z'

loop_
_atom_site_label
_atom_site_type_symbol
_atom_site_fract_x
_atom_site_fract_y
_atom_site_fract_z
_atom_site_U_iso_or_equiv
_atom_site_adp_type
_atom_site_occupancy
_atom_site_symmetry_multiplicity
_atom_site_calc_flag
_atom_site_refinement_flags
C1 C 0.4562(4) 0.8698(4) 0.5747(4) 0.0165(9) Uani 1 1 d .
H1 H 0.3809 0.8984 0.5317 0.020 Uiso 1 1 calc R
C2 C 0.5692(5) 0.9538(4) 0.6638(3) 0.0159(9) Uani 1 1 d .
H2 H 0.5667 1.0352 0.6814 0.019 Uiso 1 1 calc R
C3 C 0.6865(4) 0.9143(4) 0.7265(3) 0.0154(9) Uani 1 1 d .
C4 C 0.6799(5) 0.7892(4) 0.7004(3) 0.0171(9) Uani 1 1 d .
H4 H 0.7536 0.7581 0.7420 0.021 Uiso 1 1 calc R
C5 C 0.5608(4) 0.7103(4) 0.6104(4) 0.0190(9) Uani 1 1 d .
H5 H 0.5580 0.6267 0.5934 0.023 Uiso 1 1 calc R
C6 C 0.8138(5) 1.0046(4) 0.8160(3) 0.0154(9) Uani 1 1 d .
C7 C 0.9585(5) 1.0104(4) 0.8534(3) 0.0185(9) Uani 1 1 d .
H7 H 0.9903 0.9489 0.8299 0.022 Uiso 1 1 calc R
C8 C 1.0541(5) 1.1192(4) 0.9311(3) 0.0192(10) Uani 1 1 d .
H8 H 1.1561 1.1389 0.9622 0.023 Uiso 1 1 calc R
C9 C 0.9818(5) 1.1941(4) 0.9569(3) 0.0173(9) Uani 1 1 d .
C10 C 1.0434(5) 1.3052(4) 1.0405(3) 0.0192(9) Uani 1 1 d .
C11 C 1.1919(5) 1.3812(5) 1.0784(4) 0.0252(11) Uani 1 1 d .
H11 H 1.2521 1.3651 1.0470 0.030 Uiso 1 1 calc R
C12 C 1.2489(5) 1.4797(5) 1.1621(4) 0.0258(11) Uani 1 1 d .
H12 H 1.3479 1.5301 1.1849 0.031 Uiso 1 1 calc R
C13 C 1.0266(5) 1.4394(5) 1.1747(4) 0.0296(12) Uani 1 1 d .
H13 H 0.9690 1.4602 1.2064 0.036 Uiso 1 1 calc R
C14 C 0.9596(5) 1.3386(5) 1.0893(4) 0.0321(13) Uani 1 1 d .
H14 H 0.8588 1.2936 1.0648 0.039 Uiso 1 1 calc R
C15 C 0.5710(4) 0.7155(4) 0.3578(3) 0.0122(8) Uani 1 1 d .
C16 C 0.7201(4) 0.7927(4) 0.3598(3) 0.0140(9) Uani 1 1 d .
C17 C 0.7543(4) 0.9266(4) 0.3596(3) 0.0148(9) Uani 1 1 d .
H17 H 0.6848 0.9656 0.3569 0.018 Uiso 1 1 calc R
C18 C 0.8907(4) 1.0005(4) 0.3636(3) 0.0146(9) Uani 1 1 d .
C19 C 0.9937(4) 0.9422(4) 0.3647(3) 0.0139(9) Uani 1 1 d .
H19 H 1.0853 0.9921 0.3671 0.017 Uiso 1 1 calc R
C20 C 0.9595(4) 0.8094(4) 0.3623(3) 0.0139(9) Uani 1 1 d .
C21 C 0.8229(4) 0.7356(4) 0.3602(3) 0.0141(9) Uani 1 1 d .
H21 H 0.8004 0.6469 0.3591 0.017 Uiso 1 1 calc R
C22 C 1.0712(4) 0.7466(4) 0.3619(3) 0.0128(8) Uani 1 1 d .
C23 C 0.9286(4) 1.1449(4) 0.3661(4) 0.0167(9) Uani 1 1 d .
Cd1 Cd 0.28925(3) 0.64554(2) 0.37460(2) 0.01183(13) Uani 1 1 d .
N1 N 0.4507(4) 0.7487(3) 0.5477(3) 0.0158(8) Uani 1 1 d .
N2 N 1.1714(4) 1.5075(3) 1.2128(3) 0.0199(8) Uani 1 1 d .
O1 O 0.4689(3) 0.7639(3) 0.3237(2) 0.0163(6) Uani 1 1 d .
O2 O 0.5548(3) 0.6074(3) 0.3901(2) 0.0166(7) Uani 1 1 d .
O3 O 1.0432(3) 0.6265(3) 0.3652(3) 0.0204(7) Uani 1 1 d .
O4 O 1.1897(3) 0.8162(3) 0.3592(2) 0.0158(6) Uani 1 1 d .
O5 O 0.8285(3) 1.1870(3) 0.3779(3) 0.0264(8) Uani 1 1 d .
H5E H 0.8219 1.2594 0.3408 0.040 Uiso 0.50 1 d PR
O6 O 1.0392(3) 1.2125(3) 0.3578(3) 0.0236(7) Uani 1 1 d .
O7 O 0.2388(3) 0.4606(3) 0.4581(2) 0.0193(7) Uani 1 1 d .
H7A H 0.1444 0.4440 0.4620 0.029 Uiso 0.50 1 d PR
H7B H 0.3142 0.4758 0.5287 0.029 Uiso 0.50 1 d PR
S1 S 0.79413(11) 1.13068(10) 0.88060(9) 0.0198(3) Uani 1 1 d .
O1W O 0.8445(4) 0.4232(3) 0.3883(3) 0.0301(8) Uani 1 1 d .
H1W1 H 0.7655 0.3730 0.4063 0.045 Uiso 0.50 1 d PR
H1W2 H 0.9377 0.4294 0.4438 0.045 Uiso 0.50 1 d PR

loop_
_atom_site_aniso_label
_atom_site_aniso_U_11
_atom_site_aniso_U_22
_atom_site_aniso_U_33
_atom_site_aniso_U_23
_atom_site_aniso_U_13
_atom_site_aniso_U_12
C1 0.016(2) 0.010(2) 0.025(2) 0.0017(18) 0.0112(19) 0.0038(17)
C2 0.020(2) 0.005(2) 0.022(2) 0.0007(17) 0.0090(18) 0.0019(16)
C3 0.020(2) 0.007(2) 0.020(2) 0.0013(17) 0.0127(18) -0.0003(16)
C4 0.023(2) 0.008(2) 0.020(2) 0.0054(17) 0.0079(18) 0.0053(17)
C5 0.018(2) 0.007(2) 0.028(2) 0.0009(18) 0.0080(19) 0.0007(17)
C6 0.022(2) 0.008(2) 0.017(2) 0.0041(17) 0.0097(18) 0.0038(17)
C7 0.027(2) 0.009(2) 0.021(2) 0.0054(18) 0.0109(19) 0.0059(18)
C8 0.019(2) 0.016(2) 0.019(2) 0.0023(18) 0.0064(18) 0.0007(17)
C9 0.020(2) 0.013(2) 0.015(2) 0.0052(18) 0.0048(18) 0.0027(17)
C10 0.026(2) 0.009(2) 0.021(2) 0.0041(18) 0.0109(19) 0.0018(17)
C11 0.022(2) 0.024(3) 0.028(2) -0.004(2) 0.015(2) 0.0006(19)
C12 0.022(2) 0.023(3) 0.025(2) -0.004(2) 0.010(2) -0.0046(19)
C13 0.020(2) 0.031(3) 0.032(3) -0.012(2) 0.010(2) 0.002(2)
C14 0.019(2) 0.025(3) 0.044(3) -0.015(2) 0.012(2) -0.003(2)
C15 0.015(2) 0.008(2) 0.0134(19) 0.0022(16) 0.0073(16) 0.0018(16)
C16 0.015(2) 0.007(2) 0.021(2) 0.0024(17) 0.0093(17) 0.0022(16)
C17 0.015(2) 0.008(2) 0.024(2) 0.0060(17) 0.0101(18) 0.0043(16)
C18 0.015(2) 0.006(2) 0.021(2) 0.0036(17) 0.0069(17) 0.0012(16)
C19 0.017(2) 0.007(2) 0.019(2) 0.0061(17) 0.0090(17) 0.0024(16)
C20 0.018(2) 0.007(2) 0.019(2) 0.0023(16) 0.0076(17) 0.0059(16)
C21 0.017(2) 0.005(2) 0.022(2) 0.0058(17) 0.0090(18) 0.0047(16)
C22 0.016(2) 0.010(2) 0.0137(19) 0.0013(16) 0.0077(17) 0.0041(16)
C23 0.019(2) 0.006(2) 0.027(2) 0.0026(18) 0.0113(19) 0.0038(17)
Cd1 0.01196(19) 0.00391(19) 0.0195(2) 0.00064(13) 0.00759(14) 0.00091(12)
N1 0.0158(17) 0.0027(17) 0.029(2) 0.0000(15) 0.0123(16) -0.0002(13)
N2 0.0202(19) 0.0125(19) 0.0213(19) 0.0009(15) 0.0061(16) 0.0007(15)
O1 0.0136(14) 0.0072(14) 0.0302(17) 0.0042(12) 0.0097(13) 0.0051(11)
O2 0.0155(15) 0.0054(15) 0.0275(16) 0.0060(12) 0.0074(13) 0.0028(11)
O3 0.0216(16) 0.0080(15) 0.0392(19) 0.0061(14) 0.0182(14) 0.0075(12)
O4 0.0150(14) 0.0121(15) 0.0243(16) 0.0072(12) 0.0097(12) 0.0075(12)
O5 0.0280(17) 0.0089(15) 0.051(2) 0.0089(14) 0.0237(16) 0.0075(13)
O6 0.0209(16) 0.0074(15) 0.044(2) 0.0052(14) 0.0174(15) 0.0008(12)
O7 0.0178(15) 0.0077(15) 0.0313(17) 0.0085(13) 0.0091(13) 0.0032(12)
S1 0.0185(6) 0.0129(6) 0.0229(6) -0.0051(5) 0.0058(5) 0.0019(4)
O1W 0.041(2) 0.0092(16) 0.052(2) 0.0092(15) 0.0307(18) 0.0079(14)

loop_
_atom_type_symbol
_atom_type_description
_atom_type_scat_dispersion_real
_atom_type_scat_dispersion_imag
_atom_type_scat_source
C C 0.0033 0.0016 'International Tables Vol C Tables 4.2.6.8 and 6.1.1.4'
Cd Cd -0.8075 1.2024 'International Tables Vol C Tables 4.2.6.8 and 6.1.1.4'
N N 0.0061 0.0033 'International Tables Vol C Tables 4.2.6.8 and 6.1.1.4'
O O 0.0106 0.0060 'International Tables Vol C Tables 4.2.6.8 and 6.1.1.4'
S S 0.1246 0.1234 'International Tables Vol C Tables 4.2.6.8 and 6.1.1.4'
H H 0.0000 0.0000 'International Tables Vol C Tables 4.2.6.8 and 6.1.1.4'

loop_
_geom_angle_atom_site_label_1
_geom_angle_atom_site_label_2
_geom_angle_atom_site_label_3
_geom_angle
_geom_angle_site_symmetry_1
_geom_angle_site_symmetry_3
N1 C1 C2 123.0(4) . .
N1 C1 H1 118.5 . .
C2 C1 H1 118.5 . .
C1 C2 C3 119.2(4) . .
C1 C2 H2 120.4 . .
C3 C2 H2 120.4 . .
C4 C3 C2 117.9(4) . .
C4 C3 C6 121.6(4) . .
C2 C3 C6 120.5(4) . .
C3 C4 C5 119.1(4) . .
C3 C4 H4 120.4 . .
C5 C4 H4 120.4 . .
N1 C5 C4 123.5(4) . .
N1 C5 H5 118.3 . .
C4 C5 H5 118.3 . .
C7 C6 C3 128.0(4) . .
C7 C6 S1 111.1(3) . .
C3 C6 S1 120.6(3) . .
C6 C7 C8 112.8(4) . .
C6 C7 H7 123.6 . .
C8 C7 H7 123.6 . .
C9 C8 C7 113.5(4) . .
C9 C8 H8 123.2 . .
C7 C8 H8 123.2 . .
C8 C9 C10 128.2(4) . .
C8 C9 S1 110.3(3) . .
C10 C9 S1 121.3(4) . .
C14 C10 C11 116.5(4) . .
C14 C10 C9 122.3(4) . .
C11 C10 C9 121.2(4) . .
C12 C11 C10 119.8(5) . .
C12 C11 H11 120.1 . .
C10 C11 H11 120.1 . .
N2 C12 C11 124.0(4) . .
N2 C12 H12 118.0 . .
C11 C12 H12 118.0 . .
N2 C13 C14 122.3(5) . .
N2 C13 H13 118.9 . .
C14 C13 H13 118.9 . .
C10 C14 C13 120.0(4) . .
C10 C14 H14 120.0 . .
C13 C14 H14 120.0 . .
O2 C15 O1 123.6(4) . .
O2 C15 C16 119.0(4) . .
O1 C15 C16 117.4(3) . .
C21 C16 C17 119.0(4) . .
C21 C16 C15 122.2(4) . .
C17 C16 C15 118.8(4) . .
C18 C17 C16 120.3(4) . .
C18 C17 H17 119.9 . .
C16 C17 H17 119.9 . .
C17 C18 C19 120.2(4) . .
C17 C18 C23 120.2(4) . .
C19 C18 C23 119.7(3) . .
C20 C19 C18 120.0(4) . .
C20 C19 H19 120.0 . .
C18 C19 H19 120.0 . .
C19 C20 C21 119.7(4) . .
C19 C20 C22 119.6(4) . .
C21 C20 C22 120.7(4) . .
C20 C21 C16 120.8(4) . .
C20 C21 H21 119.6 . .
C16 C21 H21 119.6 . .
O4 C22 O3 122.1(4) . .
O4 C22 C20 118.3(4) . .
O3 C22 C20 119.7(3) . .
O4 C22 Cd1 59.4(2) . 1_655
O3 C22 Cd1 62.8(2) . 1_655
C20 C22 Cd1 175.7(3) . 1_655
O6 C23 O5 124.6(4) . .
O6 C23 C18 123.1(4) . .
O5 C23 C18 112.3(3) . .
O1 Cd1 N2 91.13(12) . 1_444
O1 Cd1 N1 86.00(11) . .
N2 Cd1 N1 163.84(13) 1_444 .
O1 Cd1 O4 90.50(10) . 1_455
N2 Cd1 O4 108.44(12) 1_444 1_455
N1 Cd1 O4 87.51(11) . 1_455
O1 Cd1 O7 138.95(10) . .
N2 Cd1 O7 87.75(12) 1_444 .
N1 Cd1 O7 84.05(11) . .
O4 Cd1 O7 128.59(10) 1_455 .
O1 Cd1 O3 141.79(10) . 1_455
N2 Cd1 O3 87.02(12) 1_444 1_455
N1 Cd1 O3 105.00(12) . 1_455
O4 Cd1 O3 54.48(10) 1_455 1_455
O7 Cd1 O3 79.15(10) . 1_455
O1 Cd1 C22 116.59(11) . 1_455
N2 Cd1 C22 99.44(13) 1_444 1_455
N1 Cd1 C22 96.05(12) . 1_455
O4 Cd1 C22 27.02(11) 1_455 1_455
O7 Cd1 C22 104.03(11) . 1_455
O3 Cd1 C22 27.49(11) 1_455 1_455
C5 N1 C1 117.2(4) . .
C5 N1 Cd1 124.0(3) . .
C1 N1 Cd1 116.7(3) . .
C12 N2 C13 117.3(4) . .
C12 N2 Cd1 120.7(3) . 1_666
C13 N2 Cd1 121.4(3) . 1_666
C15 O1 Cd1 105.2(2) . .
C22 O3 Cd1 89.8(2) . 1_655
C22 O4 Cd1 93.6(2) . 1_655
C23 O5 H5E 109.7 . .
Cd1 O7 H7A 109.4 . .
Cd1 O7 H7B 109.6 . .
H7A O7 H7B 109.5 . .
C9 S1 C6 92.2(2) . .
H1W1 O1W H1W2 109.5 . .

loop_
_geom_bond_atom_site_label_1
_geom_bond_atom_site_label_2
_geom_bond_distance
_geom_bond_site_symmetry_2
C1 N1 1.349(5) .
C1 C2 1.391(6) .
C1 H1 0.9300 .
C2 C3 1.398(6) .
C2 H2 0.9300 .
C3 C4 1.383(6) .
C3 C6 1.471(6) .
C4 C5 1.398(6) .
C4 H4 0.9300 .
C5 N1 1.336(6) .
C5 H5 0.9300 .
C6 C7 1.369(6) .
C6 S1 1.724(4) .
C7 C8 1.405(6) .
C7 H7 0.9300 .
C8 C9 1.379(6) .
C8 H8 0.9300 .
C9 C10 1.455(6) .
C9 S1 1.727(4) .
C10 C14 1.392(7) .
C10 C11 1.392(6) .
C11 C12 1.370(6) .
C11 H11 0.9300 .
C12 N2 1.328(6) .
C12 H12 0.9300 .
C13 N2 1.342(6) .
C13 C14 1.391(7) .
C13 H13 0.9300 .
C14 H14 0.9300 .
C15 O2 1.264(5) .
C15 O1 1.262(5) .
C15 C16 1.511(5) .
C16 C21 1.384(6) .
C16 C17 1.405(6) .
C17 C18 1.381(6) .
C17 H17 0.9300 .
C18 C19 1.391(6) .
C18 C23 1.511(5) .
C19 C20 1.390(5) .
C19 H19 0.9300 .
C20 C21 1.391(6) .
C20 C22 1.512(6) .
C21 H21 0.9300 .
C22 O4 1.251(5) .
C22 O3 1.268(5) .
C22 Cd1 2.748(4) 1_655
C23 O6 1.211(5) .
C23 O5 1.310(5) .
Cd1 O1 2.280(3) .
Cd1 N2 2.320(4) 1_444
Cd1 N1 2.335(4) .
Cd1 O4 2.370(3) 1_455
Cd1 O7 2.375(3) .
Cd1 O3 2.443(3) 1_455
Cd1 C22 2.748(4) 1_455
N2 Cd1 2.320(4) 1_666
O3 Cd1 2.443(3) 1_655
O4 Cd1 2.370(3) 1_655
O5 H5E 0.9600 .
O7 H7A 0.9600 .
O7 H7B 0.9600 .
O1W H1W1 0.9600 .
O1W H1W2 0.9600 .

loop_
_geom_hbond_atom_site_label_D
_geom_hbond_atom_site_label_H
_geom_hbond_atom_site_label_A
_geom_hbond_distance_DH
_geom_hbond_distance_HA
_geom_hbond_distance_DA
_geom_hbond_angle_DHA
_geom_hbond_site_symmetry_A
O5 H5E O1W 0.96 1.81 2.544(4) 130.8 1_565
O7 H7A O1W 0.96 2.43 2.941(5) 113.1 2_666
O7 H7B O2 0.96 1.89 2.675(4) 137.2 2_666
O1W H1W1 N1 0.96 2.55 3.507(5) 176.4 2_666
O1W H1W2 O1W 0.96 2.59 3.417(7) 143.9 2_766
O1W H1W2 O3 0.96 2.65 3.254(5) 121.2 2_766

loop_
_geom_torsion_atom_site_label_1
_geom_torsion_atom_site_label_2
_geom_torsion_atom_site_label_3
_geom_torsion_atom_site_label_4
_geom_torsion
_geom_torsion_site_symmetry_1
_geom_torsion_site_symmetry_4
N1 C1 C2 C3 2.8(7) . .
C1 C2 C3 C4 -4.0(6) . .
C1 C2 C3 C6 174.9(4) . .
C2 C3 C4 C5 2.9(6) . .
C6 C3 C4 C5 -175.9(4) . .
C3 C4 C5 N1 -0.5(7) . .
C4 C3 C6 C7 31.6(7) . .
C2 C3 C6 C7 -147.2(5) . .
C4 C3 C6 S1 -154.4(4) . .
C2 C3 C6 S1 26.8(5) . .
C3 C6 C7 C8 172.2(4) . .
S1 C6 C7 C8 -2.3(5) . .
C6 C7 C8 C9 2.7(6) . .
C7 C8 C9 C10 173.4(4) . .
C7 C8 C9 S1 -1.8(5) . .
C8 C9 C10 C14 -151.8(5) . .
S1 C9 C10 C14 23.0(6) . .
C8 C9 C10 C11 25.9(7) . .
S1 C9 C10 C11 -159.3(4) . .
C14 C10 C11 C12 2.3(7) . .
C9 C10 C11 C12 -175.5(4) . .
C10 C11 C12 N2 1.4(8) . .
C11 C10 C14 C13 -3.0(8) . .
C9 C10 C14 C13 174.7(5) . .
N2 C13 C14 C10 0.2(9) . .
O2 C15 C16 C21 22.4(6) . .
O1 C15 C16 C21 -157.7(4) . .
O2 C15 C16 C17 -158.6(4) . .
O1 C15 C16 C17 21.3(6) . .
C21 C16 C17 C18 -2.2(6) . .
C15 C16 C17 C18 178.7(4) . .
C16 C17 C18 C19 1.8(6) . .
C16 C17 C18 C23 -178.5(4) . .
C17 C18 C19 C20 -0.3(7) . .
C23 C18 C19 C20 -179.9(4) . .
C18 C19 C20 C21 -0.9(6) . .
C18 C19 C20 C22 179.1(4) . .
C19 C20 C21 C16 0.4(6) . .
C22 C20 C21 C16 -179.6(4) . .
C17 C16 C21 C20 1.1(6) . .
C15 C16 C21 C20 -179.9(4) . .
C19 C20 C22 O4 -3.1(6) . .
C21 C20 C22 O4 177.0(4) . .
C19 C20 C22 O3 176.4(4) . .
C21 C20 C22 O3 -3.6(6) . .
C19 C20 C22 Cd1 53(4) . 1_655
C21 C20 C22 Cd1 -127(4) . 1_655
C17 C18 C23 O6 -171.7(4) . .
C19 C18 C23 O6 8.0(7) . .
C17 C18 C23 O5 8.2(6) . .
C19 C18 C23 O5 -172.2(4) . .
C4 C5 N1 C1 -0.8(6) . .
C4 C5 N1 Cd1 162.0(3) . .
C2 C1 N1 C5 -0.4(6) . .
C2 C1 N1 Cd1 -164.4(3) . .
O1 Cd1 N1 C5 -83.1(3) . .
N2 Cd1 N1 C5 -2.9(6) 1_444 .
O4 Cd1 N1 C5 -173.8(3) 1_455 .
O7 Cd1 N1 C5 57.0(3) . .
O3 Cd1 N1 C5 134.1(3) 1_455 .
C22 Cd1 N1 C5 160.5(3) 1_455 .
O1 Cd1 N1 C1 79.7(3) . .
N2 Cd1 N1 C1 159.9(4) 1_444 .
O4 Cd1 N1 C1 -11.0(3) 1_455 .
O7 Cd1 N1 C1 -140.2(3) . .
O3 Cd1 N1 C1 -63.1(3) 1_455 .
C22 Cd1 N1 C1 -36.6(3) 1_455 .
C11 C12 N2 C13 -4.2(8) . .
C11 C12 N2 Cd1 166.7(4) . 1_666
C14 C13 N2 C12 3.4(8) . .
C14 C13 N2 Cd1 -167.4(4) . 1_666
O2 C15 O1 Cd1 14.3(5) . .
C16 C15 O1 Cd1 -165.6(3) . .
N2 Cd1 O1 C15 -93.0(3) 1_444 .
N1 Cd1 O1 C15 71.1(3) . .
O4 Cd1 O1 C15 158.6(3) 1_455 .
O7 Cd1 O1 C15 -5.1(3) . .
O3 Cd1 O1 C15 -179.6(2) 1_455 .
C22 Cd1 O1 C15 165.9(2) 1_455 .
O4 C22 O3 Cd1 3.5(4) . 1_655
C20 C22 O3 Cd1 -176.0(3) . 1_655
O3 C22 O4 Cd1 -3.6(4) . 1_655
C20 C22 O4 Cd1 175.9(3) . 1_655
C8 C9 S1 C6 0.4(3) . .
C10 C9 S1 C6 -175.2(4) . .
C7 C6 S1 C9 1.1(3) . .
C3 C6 S1 C9 -173.9(3) . .

loop_
_platon_squeeze_void_nr
_platon_squeeze_void_average_x
_platon_squeeze_void_average_y
_platon_squeeze_void_average_z
_platon_squeeze_void_volume
_platon_squeeze_void_count_electrons
_platon_squeeze_void_content
1 0.500 0.459 1.000 330 109 ' '
